data_7119175
loop_
_publ_author_name
'Rajkumar Lalji Sahani'
'Rai-Shung Liu'

_publ_section_title
;
 Gold-catalyzed [4+3] and [4+4]-annulation reactions of t-butyl propiolate
 derivatives with epoxides and oxetanes for the construction of
 1,4-dioxepane and 1,5-dioxocane cores
;
_journal_name_full Chem.Commun.
_journal_page_first 7482
_journal_volume 52
_journal_year 2016
_chemical_formula_sum 'C19 H18 O4'
_chemical_formula_weight 310.33
_space_group_crystal_system monoclinic
_space_group_IT_number 14
_space_group_name_Hall '-P 2yn'
_space_group_name_H-M_alt 'P 1 21/n 1'
_symmetry_space_group_name_Hall '-P 2yn'
_symmetry_space_group_name_H-M 'P 1 21/n 1'
_atom_sites_solution_hydrogens geom
_audit_creation_method SHELXL-2014/6
_audit_update_record
;
2016-03-08 deposited with the CCDC.
2016-05-12 downloaded from the CCDC.
;
_cell_angle_alpha 90
_cell_angle_beta 96.391(2)
_cell_angle_gamma 90
_cell_formula_units_Z 4
_cell_length_a 5.7294(5)
_cell_length_b 16.4971(16)
_cell_length_c 16.9275(16)
_cell_measurement_reflns_used 1597
_cell_measurement_temperature 302(2)
_cell_measurement_theta_max 23.3395
_cell_measurement_theta_min 2.4692
_cell_volume 1590.0(3)
_computing_cell_refinement 'SAINT V8.34A (Bruker AXS Inc., 2013)'
_computing_data_collection 'APEX2 (Bruker AXS, 2010)'
_computing_data_reduction 'SAINT V8.34A (Bruker AXS Inc., 2013)'
_computing_molecular_graphics 'SHELXTL (Sheldrick, 2008)'
_computing_publication_material SHELXTL
_computing_structure_refinement 'SHELXL-2014/6 (Sheldrick, 2014)'
_diffrn_ambient_temperature 302(2)
_diffrn_detector_area_resol_mean 8.3333
_diffrn_measured_fraction_theta_full 1.000
_diffrn_measured_fraction_theta_max 0.999
_diffrn_measurement_device_type 'Bruker APEX-II CCD'
_diffrn_measurement_method '\f and \w scans'
_diffrn_radiation_type MoK\a
_diffrn_radiation_wavelength 0.71073
_diffrn_reflns_av_R_equivalents 0.0492
_diffrn_reflns_av_unetI/netI 0.0429
_diffrn_reflns_Laue_measured_fraction_full 1.000
_diffrn_reflns_Laue_measured_fraction_max 0.999
_diffrn_reflns_limit_h_max 4
_diffrn_reflns_limit_h_min -7
_diffrn_reflns_limit_k_max 20
_diffrn_reflns_limit_k_min -20
_diffrn_reflns_limit_l_max 20
_diffrn_reflns_limit_l_min -21
_diffrn_reflns_number 13264
_diffrn_reflns_point_group_measured_fraction_full 1.000
_diffrn_reflns_point_group_measured_fraction_max 0.999
_diffrn_reflns_theta_full 25.242
_diffrn_reflns_theta_max 26.406
_diffrn_reflns_theta_min 1.729
_exptl_absorpt_coefficient_mu 0.090
_exptl_absorpt_correction_T_max 0.9485
_exptl_absorpt_correction_T_min 0.8614
_exptl_absorpt_correction_type multi-scan
_exptl_absorpt_process_details 'SADABS V2014/4 (Bruker AXS Inc.)'
_exptl_crystal_colour Colorless
_exptl_crystal_density_diffrn 1.296
_exptl_crystal_density_meas ?
_exptl_crystal_density_method 'not measured'
_exptl_crystal_description Lump
_exptl_crystal_F_000 656
_exptl_crystal_size_max 0.15
_exptl_crystal_size_mid 0.12
_exptl_crystal_size_min 0.10
_refine_diff_density_max 0.119
_refine_diff_density_min -0.157
_refine_diff_density_rms 0.035
_refine_ls_extinction_coef .
_refine_ls_extinction_method none
_refine_ls_goodness_of_fit_ref 1.009
_refine_ls_hydrogen_treatment constr
_refine_ls_matrix_type full
_refine_ls_number_parameters 210
_refine_ls_number_reflns 3257
_refine_ls_number_restraints 0
_refine_ls_restrained_S_all 1.009
_refine_ls_R_factor_all 0.0982
_refine_ls_R_factor_gt 0.0471
_refine_ls_shift/su_max 0.000
_refine_ls_shift/su_mean 0.000
_refine_ls_structure_factor_coef Fsqd
_refine_ls_weighting_details 'w=1/[\s^2^(Fo^2^)+(0.0486P)^2^+0.2427P] where P=(Fo^2^+2Fc^2^)/3'
_refine_ls_weighting_scheme calc
_refine_ls_wR_factor_gt 0.1007
_refine_ls_wR_factor_ref 0.1197
_reflns_Friedel_coverage 0.000
_reflns_Friedel_fraction_full .
_reflns_Friedel_fraction_max .
_reflns_number_gt 1930
_reflns_number_total 3257
_reflns_threshold_expression 'I > 2\s(I)'
_cod_data_source_file c6cc02124g2.cif
_cod_data_source_block mo_160219_0m
_cod_depositor_comments
;
The following automatic conversions were performed:

'_exptl_crystal_density_meas' value 'not measured' was changed to '?'
- the value is perceived as not measured.

Automatic conversion script
Id: cif_fix_values 4624 2016-04-14 12:54:50Z antanas 
;
_cod_database_code 7119175
_shelx_space_group_comment
;
The symmetry employed for this shelxl refinement is uniquely defined
by the following loop, which should always be used as a source of
symmetry information in preference to the above space-group names.
They are only intended as comments.
;
_shelxl_version_number 2014/6

loop_
_space_group_symop_operation_xyz
'x, y, z'
'-x+1/2, y+1/2, -z+1/2'
'-x, -y, -z'
'x-1/2, -y-1/2, z-1/2'

loop_
_atom_site_label
_atom_site_type_symbol
_atom_site_fract_x
_atom_site_fract_y
_atom_site_fract_z
_atom_site_U_iso_or_equiv
_atom_site_adp_type
_atom_site_occupancy
_atom_site_site_symmetry_order
_atom_site_calc_flag
_atom_site_refinement_flags_posn
_atom_site_refinement_flags_adp
_atom_site_refinement_flags_occupancy
_atom_site_disorder_assembly
_atom_site_disorder_group
O1 O 0.4797(2) 0.07470(8) 0.30921(8) 0.0519(4) Uani 1 1 d . . . . .
O2 O 0.8925(3) -0.27014(10) 0.37020(10) 0.0731(5) Uani 1 1 d . . . . .
O3 O 0.1514(2) 0.18814(8) 0.40122(8) 0.0457(4) Uani 1 1 d . . . . .
O4 O -0.0955(2) 0.10857(9) 0.45199(10) 0.0586(4) Uani 1 1 d . . . . .
C1 C 0.5062(5) 0.45454(15) 0.37413(17) 0.0763(8) Uani 1 1 d . . . . .
H1 H 0.5346 0.5101 0.3744 0.092 Uiso 1 1 calc R U . . .
C2 C 0.2929(4) 0.42509(14) 0.34262(15) 0.0659(7) Uani 1 1 d . . . . .
H18 H 0.1764 0.4605 0.3212 0.079 Uiso 1 1 calc R U . . .
C3 C 0.2508(4) 0.34305(13) 0.34272(13) 0.0544(6) Uani 1 1 d . . . . .
H17 H 0.1052 0.3234 0.3213 0.065 Uiso 1 1 calc R U . . .
C4 C 0.4224(3) 0.28924(12) 0.37426(12) 0.0438(5) Uani 1 1 d . . . . .
C5 C 0.3821(3) 0.19915(12) 0.37666(11) 0.0409(5) Uani 1 1 d . . . . .
H14 H 0.4978 0.1754 0.4171 0.049 Uiso 1 1 calc R U . . .
C6 C 0.4030(4) 0.15739(12) 0.29782(12) 0.0467(5) Uani 1 1 d . . . . .
H3 H 0.5269 0.1858 0.2734 0.056 Uiso 1 1 calc R U . . .
C7 C 0.3994(3) 0.02649(11) 0.36455(11) 0.0392(5) Uani 1 1 d . . . . .
C8 C 0.5205(3) -0.05323(11) 0.36541(11) 0.0383(5) Uani 1 1 d . . . . .
C9 C 0.4475(3) -0.11916(12) 0.40726(12) 0.0462(5) Uani 1 1 d . . . . .
H12 H 0.3151 -0.1140 0.4341 0.055 Uiso 1 1 calc R U . . .
C10 C 0.5657(4) -0.19194(12) 0.41008(12) 0.0484(5) Uani 1 1 d . . . . .
H11 H 0.5135 -0.2351 0.4387 0.058 Uiso 1 1 calc R U . . .
C11 C 0.7614(4) -0.20066(13) 0.37042(13) 0.0490(5) Uani 1 1 d . . . . .
C12 C 0.8475(5) -0.33224(16) 0.42345(17) 0.0842(8) Uani 1 1 d . . . . .
H7 H 0.8629 -0.3112 0.4767 0.126 Uiso 1 1 calc R U . . .
H8 H 0.9580 -0.3755 0.4200 0.126 Uiso 1 1 calc R U . . .
H2 H 0.6909 -0.3524 0.4100 0.126 Uiso 1 1 calc R U . . .
C13 C 0.0882(3) 0.11299(12) 0.42305(12) 0.0422(5) Uani 1 1 d . . . . .
C14 C 0.2355(3) 0.04324(12) 0.41317(12) 0.0425(5) Uani 1 1 d . . . . .
H13 H 0.2116 0.0010 0.4478 0.051 Uiso 1 1 calc R U . . .
C15 C 0.1870(4) 0.15993(15) 0.23853(14) 0.0693(7) Uani 1 1 d . . . . .
H5 H 0.2189 0.1335 0.1904 0.104 Uiso 1 1 calc R U . . .
H4 H 0.1438 0.2153 0.2273 0.104 Uiso 1 1 calc R U . . .
H6 H 0.0604 0.1326 0.2601 0.104 Uiso 1 1 calc R U . . .
C16 C 0.8341(4) -0.13683(13) 0.32708(14) 0.0568(6) Uani 1 1 d . . . . .
H10 H 0.9641 -0.1428 0.2992 0.068 Uiso 1 1 calc R U . . .
C17 C 0.7160(3) -0.06436(13) 0.32468(13) 0.0505(6) Uani 1 1 d . . . . .
H9 H 0.7678 -0.0217 0.2952 0.061 Uiso 1 1 calc R U . . .
C18 C 0.6377(4) 0.31995(14) 0.40516(14) 0.0609(6) Uani 1 1 d . . . . .
H16 H 0.7559 0.2849 0.4260 0.073 Uiso 1 1 calc R U . . .
C19 C 0.6782(4) 0.40225(15) 0.40532(18) 0.0787(8) Uani 1 1 d . . . . .
H15 H 0.8232 0.4225 0.4267 0.094 Uiso 1 1 calc R U . . .

loop_
_atom_site_aniso_label
_atom_site_aniso_U_11
_atom_site_aniso_U_22
_atom_site_aniso_U_33
_atom_site_aniso_U_23
_atom_site_aniso_U_13
_atom_site_aniso_U_12
O1 0.0688(9) 0.0449(8) 0.0456(9) 0.0068(7) 0.0227(7) 0.0081(7)
O2 0.0886(12) 0.0547(10) 0.0792(13) -0.0002(9) 0.0233(10) 0.0292(9)
O3 0.0373(7) 0.0415(8) 0.0605(9) 0.0104(7) 0.0145(6) 0.0053(6)
O4 0.0428(8) 0.0561(10) 0.0814(12) 0.0096(8) 0.0264(8) 0.0053(7)
C1 0.0782(18) 0.0439(14) 0.106(2) 0.0062(14) 0.0067(16) -0.0068(13)
C2 0.0667(15) 0.0462(14) 0.084(2) 0.0145(13) 0.0047(14) 0.0098(12)
C3 0.0471(11) 0.0479(13) 0.0671(16) 0.0085(11) 0.0011(10) 0.0029(10)
C4 0.0410(11) 0.0430(12) 0.0484(13) 0.0058(9) 0.0090(9) 0.0013(9)
C5 0.0349(10) 0.0450(12) 0.0435(13) 0.0068(9) 0.0078(9) 0.0030(8)
C6 0.0540(12) 0.0410(12) 0.0463(13) 0.0082(10) 0.0114(10) 0.0007(10)
C7 0.0383(10) 0.0396(11) 0.0395(12) 0.0020(9) 0.0039(9) -0.0015(8)
C8 0.0384(10) 0.0404(11) 0.0357(12) -0.0052(9) 0.0032(8) 0.0000(9)
C9 0.0473(11) 0.0474(13) 0.0454(13) 0.0011(10) 0.0120(10) 0.0056(10)
C10 0.0605(13) 0.0414(12) 0.0434(13) 0.0004(10) 0.0067(10) 0.0026(10)
C11 0.0547(12) 0.0450(13) 0.0467(14) -0.0102(10) 0.0026(10) 0.0120(10)
C12 0.103(2) 0.0585(17) 0.090(2) 0.0083(15) 0.0055(17) 0.0298(16)
C13 0.0364(10) 0.0446(12) 0.0461(13) 0.0048(10) 0.0064(9) 0.0005(9)
C14 0.0390(10) 0.0413(11) 0.0484(13) 0.0071(9) 0.0106(9) 0.0023(9)
C15 0.0865(18) 0.0634(16) 0.0543(16) 0.0042(12) -0.0091(13) 0.0046(13)
C16 0.0512(12) 0.0563(14) 0.0665(16) -0.0049(12) 0.0230(11) 0.0061(11)
C17 0.0493(12) 0.0475(13) 0.0568(15) 0.0001(10) 0.0154(11) -0.0003(10)
C18 0.0460(12) 0.0504(14) 0.0847(18) 0.0053(12) -0.0005(11) -0.0005(11)
C19 0.0609(15) 0.0566(17) 0.115(2) 0.0037(15) -0.0065(15) -0.0108(13)

loop_
_atom_type_symbol
_atom_type_description
_atom_type_scat_dispersion_real
_atom_type_scat_dispersion_imag
_atom_type_scat_source
C C 0.0033 0.0016 'International Tables Vol C Tables 4.2.6.8 and 6.1.1.4'
H H 0.0000 0.0000 'International Tables Vol C Tables 4.2.6.8 and 6.1.1.4'
O O 0.0106 0.0060 'International Tables Vol C Tables 4.2.6.8 and 6.1.1.4'

loop_
_geom_angle_atom_site_label_1
_geom_angle_atom_site_label_2
_geom_angle_atom_site_label_3
_geom_angle
_geom_angle_site_symmetry_1
_geom_angle_site_symmetry_3
C7 O1 C6 121.97(15) . .
C11 O2 C12 117.86(19) . .
C13 O3 C5 118.42(14) . .
C2 C1 C19 120.0(2) . .
C2 C1 H1 120.0 . .
C19 C1 H1 120.0 . .
C1 C2 C3 119.9(2) . .
C1 C2 H18 120.0 . .
C3 C2 H18 120.0 . .
C2 C3 C4 120.9(2) . .
C2 C3 H17 119.5 . .
C4 C3 H17 119.5 . .
C18 C4 C3 118.4(2) . .
C18 C4 C5 119.01(18) . .
C3 C4 C5 122.56(18) . .
O3 C5 C4 106.29(14) . .
O3 C5 C6 111.17(15) . .
C4 C5 C6 113.39(16) . .
O3 C5 H14 108.6 . .
C4 C5 H14 108.6 . .
C6 C5 H14 108.6 . .
O1 C6 C15 109.38(17) . .
O1 C6 C5 111.41(16) . .
C15 C6 C5 115.71(17) . .
O1 C6 H3 106.6 . .
C15 C6 H3 106.6 . .
C5 C6 H3 106.6 . .
C14 C7 O1 128.30(18) . .
C14 C7 C8 122.22(17) . .
O1 C7 C8 109.49(15) . .
C9 C8 C17 117.05(18) . .
C9 C8 C7 122.09(17) . .
C17 C8 C7 120.85(18) . .
C10 C9 C8 121.72(18) . .
C10 C9 H12 119.1 . .
C8 C9 H12 119.1 . .
C11 C10 C9 119.9(2) . .
C11 C10 H11 120.1 . .
C9 C10 H11 120.1 . .
O2 C11 C16 116.13(19) . .
O2 C11 C10 124.4(2) . .
C16 C11 C10 119.47(19) . .
O2 C12 H7 109.5 . .
O2 C12 H8 109.5 . .
H7 C12 H8 109.5 . .
O2 C12 H2 109.5 . .
H7 C12 H2 109.5 . .
H8 C12 H2 109.5 . .
O4 C13 O3 115.85(17) . .
O4 C13 C14 122.86(18) . .
O3 C13 C14 121.28(16) . .
C7 C14 C13 133.62(19) . .
C7 C14 H13 113.2 . .
C13 C14 H13 113.2 . .
C6 C15 H5 109.5 . .
C6 C15 H4 109.5 . .
H5 C15 H4 109.5 . .
C6 C15 H6 109.5 . .
H5 C15 H6 109.5 . .
H4 C15 H6 109.5 . .
C17 C16 C11 120.4(2) . .
C17 C16 H10 119.8 . .
C11 C16 H10 119.8 . .
C16 C17 C8 121.5(2) . .
C16 C17 H9 119.3 . .
C8 C17 H9 119.3 . .
C19 C18 C4 120.4(2) . .
C19 C18 H16 119.8 . .
C4 C18 H16 119.8 . .
C1 C19 C18 120.4(2) . .
C1 C19 H15 119.8 . .
C18 C19 H15 119.8 . .

loop_
_geom_bond_atom_site_label_1
_geom_bond_atom_site_label_2
_geom_bond_distance
_geom_bond_site_symmetry_2
O1 C7 1.348(2) .
O1 C6 1.439(2) .
O2 C11 1.371(2) .
O2 C12 1.407(3) .
O3 C13 1.354(2) .
O3 C5 1.441(2) .
O4 C13 1.212(2) .
C1 C2 1.367(3) .
C1 C19 1.370(3) .
C1 H1 0.9300 .
C2 C3 1.375(3) .
C2 H18 0.9300 .
C3 C4 1.387(3) .
C3 H17 0.9300 .
C4 C18 1.381(3) .
C4 C5 1.505(3) .
C5 C6 1.518(3) .
C5 H14 0.9800 .
C6 C15 1.505(3) .
C6 H3 0.9800 .
C7 C14 1.344(2) .
C7 C8 1.486(3) .
C8 C9 1.388(3) .
C8 C17 1.391(3) .
C9 C10 1.377(3) .
C9 H12 0.9300 .
C10 C11 1.377(3) .
C10 H11 0.9300 .
C11 C16 1.374(3) .
C12 H7 0.9600 .
C12 H8 0.9600 .
C12 H2 0.9600 .
C13 C14 1.448(3) .
C14 H13 0.9300 .
C15 H5 0.9600 .
C15 H4 0.9600 .
C15 H6 0.9600 .
C16 C17 1.372(3) .
C16 H10 0.9300 .
C17 H9 0.9300 .
C18 C19 1.377(3) .
C18 H16 0.9300 .
C19 H15 0.9300 .
